data_7156458
loop_
_publ_author_name
'Liu, Qiuhua'
'Zhang, Jinjin'
'Tang, Min'
'Yang, Yan'
'Zhang, Jian'
'Zhou, Zaichun'

_publ_section_title
;
 Geometric deconstruction of core and electron activation of a \p-system
 in a series of deformed porphyrins: mimics of heme.
;
_journal_issue 41
_journal_name_full 'Organic &amp; biomolecular chemistry'
_journal_page_first 7725
_journal_page_last 7736
_journal_paper_doi 10.1039/c8ob01959b
_journal_volume 16
_journal_year 2018
_chemical_formula_moiety 'C71 H77 Cl9 N4 O4'
_chemical_formula_sum 'C71 H77 Cl9 N4 O4'
_chemical_formula_weight 1369.41
_chemical_name_systematic oDL4cTtPP
_chemical_properties_physical Photo-sensitive
_space_group_crystal_system monoclinic
_space_group_IT_number 14
_space_group_name_Hall '-P 2ybc'
_space_group_name_H-M_alt 'P 1 21/c 1'
_symmetry_space_group_name_Hall '-P 2ybc'
_symmetry_space_group_name_H-M 'P 1 21/c 1'
_atom_sites_solution_hydrogens geom
_audit_creation_method SHELXL-2016/6
_audit_update_record
;
2018-09-20 deposited with the CCDC.
2018-09-27 downloaded from the CCDC.
;
_cell_angle_alpha 90
_cell_angle_beta 99.078(4)
_cell_angle_gamma 90
_cell_formula_units_Z 4
_cell_length_a 15.8871(7)
_cell_length_b 15.3880(6)
_cell_length_c 28.3212(10)
_cell_measurement_reflns_used 8326
_cell_measurement_temperature 293(2)
_cell_measurement_theta_max 71.0330
_cell_measurement_theta_min 3.1640
_cell_volume 6837.0(5)
_computing_structure_refinement 'SHELXL-2016/6 (Sheldrick, 2016)'
_diffrn_ambient_temperature 293(2)
_diffrn_measured_fraction_theta_full 1.000
_diffrn_measured_fraction_theta_max 1.000
_diffrn_measurement_device_type 'Xcalibur, Eos, Gemini'
_diffrn_radiation_type CuK\a
_diffrn_radiation_wavelength 1.54184
_diffrn_reflns_av_R_equivalents 0.0333
_diffrn_reflns_av_unetI/netI 0.0486
_diffrn_reflns_Laue_measured_fraction_full 1.000
_diffrn_reflns_Laue_measured_fraction_max 1.000
_diffrn_reflns_limit_h_max 19
_diffrn_reflns_limit_h_min -18
_diffrn_reflns_limit_k_max 16
_diffrn_reflns_limit_k_min -18
_diffrn_reflns_limit_l_max 22
_diffrn_reflns_limit_l_min -33
_diffrn_reflns_number 23686
_diffrn_reflns_point_group_measured_fraction_full 1.000
_diffrn_reflns_point_group_measured_fraction_max 1.000
_diffrn_reflns_theta_full 67.249
_diffrn_reflns_theta_max 67.249
_diffrn_reflns_theta_min 2.817
_diffrn_source 'Enhance (Cu) X-ray Source'
_exptl_absorpt_coefficient_mu 3.774
_exptl_absorpt_correction_T_max 0.776
_exptl_absorpt_correction_T_min 0.768
_exptl_absorpt_correction_type multi-scan
_exptl_crystal_colour Pink
_exptl_crystal_density_diffrn 1.330
_exptl_crystal_description Bloc
_exptl_crystal_F_000 2864
_exptl_crystal_preparation Luminescent
_exptl_crystal_recrystallization_method 'Re-crystallisation from solvent: chloroform, methanol'
_exptl_crystal_size_max 0.080
_exptl_crystal_size_mid 0.070
_exptl_crystal_size_min 0.070
_refine_diff_density_max 1.621
_refine_diff_density_min -1.232
_refine_diff_density_rms 0.130
_refine_ls_extinction_method none
_refine_ls_goodness_of_fit_ref 1.024
_refine_ls_hydrogen_treatment constr
_refine_ls_matrix_type full
_refine_ls_number_parameters 836
_refine_ls_number_reflns 12255
_refine_ls_number_restraints 0
_refine_ls_restrained_S_all 1.024
_refine_ls_R_factor_all 0.1129
_refine_ls_R_factor_gt 0.0923
_refine_ls_shift/su_max 0.000
_refine_ls_shift/su_mean 0.000
_refine_ls_structure_factor_coef Fsqd
_refine_ls_weighting_details 'w=1/[\s^2^(Fo^2^)+(0.1575P)^2^+24.3587P] where P=(Fo^2^+2Fc^2^)/3'
_refine_ls_weighting_scheme calc
_refine_ls_wR_factor_gt 0.2596
_refine_ls_wR_factor_ref 0.2835
_reflns_Friedel_coverage 0.000
_reflns_number_gt 9453
_reflns_number_total 12255
_reflns_threshold_expression 'I > 2\s(I)'
_cod_data_source_file c8ob01959b2.cif
_cod_data_source_block oDL4cTtPP
_cod_depositor_comments 'Adding full bibliography for 7156452--7156463.cif.'
_cod_database_code 7156458
_shelx_shelxl_version_number 2016/6
_shelx_space_group_comment
;
The symmetry employed for this shelxl refinement is uniquely defined
by the following loop, which should always be used as a source of
symmetry information in preference to the above space-group names.
They are only intended as comments.
;
_shelx_estimated_absorpt_t_min 0.752
_shelx_estimated_absorpt_t_max 0.778

loop_
_space_group_symop_operation_xyz
'x, y, z'
'-x, y+1/2, -z+1/2'
'-x, -y, -z'
'x, -y-1/2, z-1/2'

loop_
_atom_site_label
_atom_site_type_symbol
_atom_site_fract_x
_atom_site_fract_y
_atom_site_fract_z
_atom_site_U_iso_or_equiv
_atom_site_adp_type
_atom_site_occupancy
_atom_site_site_symmetry_order
_atom_site_calc_flag
_atom_site_refinement_flags_posn
_atom_site_refinement_flags_adp
_atom_site_refinement_flags_occupancy
_atom_site_disorder_assembly
_atom_site_disorder_group
Cl1 Cl 0.33108(12) 0.24604(13) 0.29480(7) 0.0684(5) Uani 1 1 d . . . . .
Cl2 Cl 0.24607(16) 0.29452(13) 0.20103(6) 0.0808(6) Uani 1 1 d . . . . .
Cl3 Cl 0.15610(16) 0.30491(14) 0.28137(7) 0.0839(7) Uani 1 1 d . . . . .
Cl4 Cl 0.41881(11) 0.43001(13) 0.48023(6) 0.0650(5) Uani 1 1 d . . . . .
Cl5 Cl 0.41015(14) 0.46788(15) 0.38003(7) 0.0774(6) Uani 1 1 d . . . . .
Cl6 Cl 0.32322(11) 0.83495(14) 0.57345(8) 0.0723(5) Uani 1 1 d . . . . .
Cl7 Cl 0.46902(14) 0.93276(17) 0.55881(10) 0.0971(8) Uani 1 1 d . . . . .
Cl8 Cl 0.28433(14) 0.3558(2) 0.41226(8) 0.0945(8) Uani 1 1 d . . . . .
Cl9 Cl 0.48900(15) 0.75490(15) 0.58919(8) 0.0841(6) Uani 1 1 d . . . . .
N1 N 0.8225(2) 0.6336(2) 0.39306(11) 0.0180(7) Uani 1 1 d . . . . .
H1 H 0.865500 0.637775 0.378207 0.022 Uiso 1 1 calc R U . . .
N2 N 1.0004(2) 0.6810(2) 0.41887(11) 0.0181(7) Uani 1 1 d . . . . .
N3 N 1.0480(2) 0.6010(2) 0.33394(11) 0.0147(6) Uani 1 1 d . . . . .
H3A H 1.001255 0.617231 0.342925 0.018 Uiso 1 1 calc R U . . .
N4 N 0.8689(2) 0.5653(2) 0.30511(11) 0.0164(7) Uani 1 1 d . . . . .
O1 O 0.70681(19) 0.3838(2) 0.35254(10) 0.0246(7) Uani 1 1 d . . . . .
O2 O 0.94065(19) 0.35497(18) 0.24907(10) 0.0215(6) Uani 1 1 d . . . . .
O3 O 0.9432(3) 0.6162(3) 0.54670(12) 0.0479(11) Uani 1 1 d . . . . .
O4 O 1.2177(2) 0.5845(2) 0.48196(12) 0.0377(8) Uani 1 1 d . . . . .
C1 C 0.7468(3) 0.5936(3) 0.37522(14) 0.0211(9) Uani 1 1 d . . . . .
C2 C 0.6938(3) 0.6013(3) 0.41119(15) 0.0253(9) Uani 1 1 d . . . . .
H2 H 0.638731 0.579588 0.409290 0.030 Uiso 1 1 calc R U . . .
C3 C 0.7373(3) 0.6459(3) 0.44872(15) 0.0271(10) Uani 1 1 d . . . . .
H3 H 0.716840 0.660615 0.476679 0.032 Uiso 1 1 calc R U . . .
C4 C 0.8197(3) 0.6661(3) 0.43783(14) 0.0226(9) Uani 1 1 d . . . . .
C5 C 0.8864(3) 0.7090(3) 0.46668(14) 0.0214(9) Uani 1 1 d . . . . .
C6 C 0.9690(3) 0.7199(3) 0.45541(13) 0.0204(9) Uani 1 1 d . . . . .
C7 C 1.0348(3) 0.7714(3) 0.48460(14) 0.0211(9) Uani 1 1 d . . . . .
H7 H 1.028273 0.805137 0.511011 0.025 Uiso 1 1 calc R U . . .
C8 C 1.1065(3) 0.7605(3) 0.46594(14) 0.0222(9) Uani 1 1 d . . . . .
H8 H 1.159399 0.785417 0.476683 0.027 Uiso 1 1 calc R U . . .
C9 C 1.0851(3) 0.7020(3) 0.42556(14) 0.0194(8) Uani 1 1 d . . . . .
C10 C 1.1463(3) 0.6680(3) 0.39986(14) 0.0201(8) Uani 1 1 d . . . . .
C11 C 1.1278(3) 0.6189(2) 0.35801(14) 0.0176(8) Uani 1 1 d . . . . .
C12 C 1.1868(3) 0.5794(3) 0.33143(15) 0.0215(8) Uani 1 1 d . . . . .
H12 H 1.245825 0.580488 0.339405 0.026 Uiso 1 1 calc R U . . .
C13 C 1.1419(3) 0.5399(3) 0.29242(14) 0.0193(8) Uani 1 1 d . . . . .
H13 H 1.164932 0.509322 0.269155 0.023 Uiso 1 1 calc R U . . .
C14 C 1.0532(3) 0.5534(2) 0.29339(13) 0.0165(8) Uani 1 1 d . . . . .
C15 C 0.9844(3) 0.5267(2) 0.25991(13) 0.0160(8) Uani 1 1 d . . . . .
C16 C 0.8979(3) 0.5391(2) 0.26458(13) 0.0155(8) Uani 1 1 d . . . . .
C17 C 0.8277(3) 0.5159(2) 0.22767(13) 0.0171(8) Uani 1 1 d . . . . .
H17 H 0.831406 0.499163 0.196511 0.020 Uiso 1 1 calc R U . . .
C18 C 0.7561(3) 0.5230(3) 0.24702(13) 0.0179(8) Uani 1 1 d . . . . .
H18 H 0.700700 0.512044 0.232069 0.022 Uiso 1 1 calc R U . . .
C19 C 0.7827(3) 0.5513(2) 0.29611(14) 0.0176(8) Uani 1 1 d . . . . .
C20 C 0.7269(3) 0.5569(3) 0.32986(14) 0.0185(8) Uani 1 1 d . . . . .
C21 C 0.6434(3) 0.5113(3) 0.31583(14) 0.0200(8) Uani 1 1 d . . . . .
C22 C 0.6383(3) 0.4226(3) 0.32437(14) 0.0214(9) Uani 1 1 d . . . . .
C23 C 0.5648(3) 0.3770(3) 0.30578(17) 0.0270(9) Uani 1 1 d . . . . .
H23 H 0.560918 0.317846 0.311797 0.032 Uiso 1 1 calc R U . . .
C24 C 0.4977(3) 0.4196(3) 0.27844(17) 0.0292(10) Uani 1 1 d . . . . .
H24 H 0.449408 0.388205 0.265660 0.035 Uiso 1 1 calc R U . . .
C25 C 0.5005(3) 0.5087(3) 0.26952(16) 0.0265(10) Uani 1 1 d . . . . .
C26 C 0.5735(3) 0.5532(3) 0.28910(15) 0.0242(9) Uani 1 1 d . . . . .
H26 H 0.576061 0.612869 0.284344 0.029 Uiso 1 1 calc R U . . .
C27 C 0.7422(3) 0.3071(3) 0.33435(15) 0.0238(9) Uani 1 1 d . . . . .
H27A H 0.696597 0.266947 0.322702 0.029 Uiso 1 1 calc R U . . .
H27B H 0.779966 0.278758 0.360023 0.029 Uiso 1 1 calc R U . . .
C28 C 0.7915(3) 0.3289(3) 0.29405(15) 0.0247(9) Uani 1 1 d . . . . .
H28A H 0.825009 0.380927 0.302562 0.030 Uiso 1 1 calc R U . . .
H28B H 0.751314 0.341666 0.265417 0.030 Uiso 1 1 calc R U . . .
C29 C 0.8508(3) 0.2564(3) 0.28299(16) 0.0259(9) Uani 1 1 d . . . . .
H29A H 0.894150 0.247132 0.310719 0.031 Uiso 1 1 calc R U . . .
H29B H 0.818226 0.203080 0.277183 0.031 Uiso 1 1 calc R U . . .
C30 C 0.8938(3) 0.2753(3) 0.24023(16) 0.0265(10) Uani 1 1 d . . . . .
H30A H 0.932137 0.228256 0.235380 0.032 Uiso 1 1 calc R U . . .
H30B H 0.851487 0.280863 0.211696 0.032 Uiso 1 1 calc R U . . .
C31 C 0.9771(3) 0.3894(3) 0.21255(14) 0.0191(8) Uani 1 1 d . . . . .
C32 C 0.9918(3) 0.3432(3) 0.17250(15) 0.0214(9) Uani 1 1 d . . . . .
H32 H 0.973180 0.286053 0.168278 0.026 Uiso 1 1 calc R U . . .
C33 C 1.0340(3) 0.3820(3) 0.13883(14) 0.0221(9) Uani 1 1 d . . . . .
H33 H 1.044076 0.349672 0.112538 0.027 Uiso 1 1 calc R U . . .
C34 C 1.0618(3) 0.4681(3) 0.14316(14) 0.0179(8) Uani 1 1 d . . . . .
C35 C 1.0448(3) 0.5137(3) 0.18298(14) 0.0179(8) Uani 1 1 d . . . . .
H35 H 1.061951 0.571439 0.186628 0.021 Uiso 1 1 calc R U . . .
C36 C 1.0027(2) 0.4761(3) 0.21775(14) 0.0172(8) Uani 1 1 d . . . . .
C37 C 0.8720(3) 0.7422(3) 0.51469(15) 0.0248(9) Uani 1 1 d . . . . .
C38 C 0.8261(3) 0.8169(3) 0.51949(15) 0.0222(9) Uani 1 1 d . . . . .
H38 H 0.798099 0.843969 0.492099 0.027 Uiso 1 1 calc R U . . .
C39 C 0.8202(3) 0.8533(3) 0.56406(15) 0.0251(9) Uani 1 1 d . . . . .
C40 C 0.8663(3) 0.8109(4) 0.60397(16) 0.0347(11) Uani 1 1 d . . . . .
H40 H 0.867635 0.835382 0.634093 0.042 Uiso 1 1 calc R U . . .
C41 C 0.9096(4) 0.7342(4) 0.59995(16) 0.0384(12) Uani 1 1 d . . . . .
H41 H 0.938019 0.707402 0.627338 0.046 Uiso 1 1 calc R U . . .
C42 C 0.9114(3) 0.6967(4) 0.55576(17) 0.0353(11) Uani 1 1 d . . . . .
C43 C 0.9968(5) 0.5666(4) 0.58319(19) 0.0510(16) Uani 1 1 d . . . . .
H43A H 0.987979 0.504902 0.577241 0.061 Uiso 1 1 calc R U . . .
H43B H 0.982010 0.579751 0.614356 0.061 Uiso 1 1 calc R U . . .
C44 C 1.0875(4) 0.5891(5) 0.58239(19) 0.0516(15) Uani 1 1 d . . . . .
H44A H 1.122966 0.559850 0.608643 0.062 Uiso 1 1 calc R U . . .
H44B H 1.095080 0.651232 0.587183 0.062 Uiso 1 1 calc R U . . .
C45 C 1.1172(4) 0.5634(4) 0.53517(19) 0.0430(13) Uani 1 1 d . . . . .
H45A H 1.117503 0.500579 0.532684 0.052 Uiso 1 1 calc R U . . .
H45B H 1.076660 0.585617 0.508679 0.052 Uiso 1 1 calc R U . . .
C46 C 1.2054(3) 0.5978(3) 0.53102(17) 0.0364(12) Uani 1 1 d . . . . .
H46A H 1.209394 0.659085 0.539027 0.044 Uiso 1 1 calc R U . . .
H46B H 1.248484 0.566673 0.552652 0.044 Uiso 1 1 calc R U . . .
C47 C 1.2710(3) 0.6398(3) 0.46303(17) 0.0317(10) Uani 1 1 d . . . . .
C48 C 1.3562(4) 0.6516(4) 0.4822(2) 0.0451(14) Uani 1 1 d . . . . .
H48 H 1.378389 0.625875 0.511200 0.054 Uiso 1 1 calc R U . . .
C49 C 1.4085(3) 0.7019(4) 0.4580(2) 0.0460(14) Uani 1 1 d . . . . .
H49 H 1.465442 0.708908 0.471300 0.055 Uiso 1 1 calc R U . . .
C50 C 1.3786(3) 0.7416(3) 0.4151(2) 0.0378(12) Uani 1 1 d . . . . .
C51 C 1.2924(3) 0.7297(3) 0.39671(17) 0.0293(10) Uani 1 1 d . . . . .
H51 H 1.270368 0.755803 0.367776 0.035 Uiso 1 1 calc R U . . .
C52 C 1.2389(3) 0.6805(3) 0.42003(16) 0.0255(9) Uani 1 1 d . . . . .
C53 C 0.4274(3) 0.5541(4) 0.2370(2) 0.0468(15) Uani 1 1 d . . . . .
C54 C 0.3473(9) 0.5439(11) 0.2534(6) 0.051(4) Uani 0.544(12) 1 d . . P A 1
H54A H 0.303186 0.570674 0.231088 0.076 Uiso 0.544(12) 1 calc R U P A 1
H54B H 0.349932 0.571025 0.284148 0.076 Uiso 0.544(12) 1 calc R U P A 1
H54C H 0.335105 0.483157 0.256055 0.076 Uiso 0.544(12) 1 calc R U P A 1
C55 C 0.4476(7) 0.6423(8) 0.2221(5) 0.051(3) Uani 0.544(12) 1 d . . P A 1
H55A H 0.500917 0.641529 0.210171 0.077 Uiso 0.544(12) 1 calc R U P A 1
H55B H 0.451694 0.680942 0.248965 0.077 Uiso 0.544(12) 1 calc R U P A 1
H55C H 0.403329 0.662045 0.197347 0.077 Uiso 0.544(12) 1 calc R U P A 1
C56 C 0.4197(6) 0.4983(8) 0.1841(4) 0.045(3) Uani 0.544(12) 1 d . . P A 1
H56A H 0.378530 0.526100 0.160434 0.067 Uiso 0.544(12) 1 calc R U P A 1
H56B H 0.402044 0.439643 0.188737 0.067 Uiso 0.544(12) 1 calc R U P A 1
H56C H 0.474174 0.497825 0.173484 0.067 Uiso 0.544(12) 1 calc R U P A 1
C54' C 0.3424(10) 0.5064(12) 0.2355(8) 0.050(5) Uani 0.456(12) 1 d . . P A 2
H54D H 0.296720 0.543163 0.220982 0.075 Uiso 0.456(12) 1 calc R U P A 2
H54E H 0.334255 0.491993 0.267416 0.075 Uiso 0.456(12) 1 calc R U P A 2
H54F H 0.343003 0.454093 0.217039 0.075 Uiso 0.456(12) 1 calc R U P A 2
C55' C 0.4508(9) 0.5885(11) 0.1954(4) 0.050(4) Uani 0.456(12) 1 d . . P A 2
H55D H 0.460560 0.542026 0.174332 0.076 Uiso 0.456(12) 1 calc R U P A 2
H55E H 0.502073 0.622006 0.203437 0.076 Uiso 0.456(12) 1 calc R U P A 2
H55F H 0.405973 0.625201 0.179861 0.076 Uiso 0.456(12) 1 calc R U P A 2
C56' C 0.4026(7) 0.6435(8) 0.2697(4) 0.037(3) Uani 0.456(12) 1 d . . P A 2
H56D H 0.449016 0.684067 0.273138 0.056 Uiso 0.456(12) 1 calc R U P A 2
H56E H 0.392874 0.624796 0.300723 0.056 Uiso 0.456(12) 1 calc R U P A 2
H56F H 0.352041 0.670967 0.253257 0.056 Uiso 0.456(12) 1 calc R U P A 2
C57 C 1.1103(3) 0.5071(3) 0.10569(14) 0.0210(9) Uani 1 1 d . . . . .
C58 C 1.0568(3) 0.4998(3) 0.05579(15) 0.0281(10) Uani 1 1 d . . . . .
H58A H 1.006119 0.534227 0.054552 0.042 Uiso 1 1 calc R U . . .
H58B H 1.041404 0.440164 0.049313 0.042 Uiso 1 1 calc R U . . .
H58C H 1.089427 0.520464 0.032286 0.042 Uiso 1 1 calc R U . . .
C59 C 1.1943(3) 0.4560(3) 0.10617(17) 0.0295(10) Uani 1 1 d . . . . .
H59A H 1.225328 0.480123 0.082820 0.044 Uiso 1 1 calc R U . . .
H59B H 1.181476 0.396112 0.098695 0.044 Uiso 1 1 calc R U . . .
H59C H 1.228174 0.460018 0.137313 0.044 Uiso 1 1 calc R U . . .
C60 C 1.1315(3) 0.6026(3) 0.11487(16) 0.0288(10) Uani 1 1 d . . . . .
H60A H 1.079973 0.634424 0.116316 0.043 Uiso 1 1 calc R U . . .
H60B H 1.158516 0.625123 0.089422 0.043 Uiso 1 1 calc R U . . .
H60C H 1.169304 0.608566 0.144666 0.043 Uiso 1 1 calc R U . . .
C61 C 0.7673(3) 0.9341(3) 0.57019(15) 0.0294(10) Uani 1 1 d . . . . .
C62 C 0.7125(4) 0.9625(4) 0.52349(19) 0.0485(15) Uani 1 1 d . . . . .
H62A H 0.748532 0.974728 0.500095 0.073 Uiso 1 1 calc R U . . .
H62B H 0.681080 1.013774 0.529023 0.073 Uiso 1 1 calc R U . . .
H62C H 0.673487 0.916756 0.511993 0.073 Uiso 1 1 calc R U . . .
C63 C 0.7073(3) 0.9150(4) 0.60689(18) 0.0349(11) Uani 1 1 d . . . . .
H63A H 0.670730 0.964023 0.608914 0.052 Uiso 1 1 calc R U . . .
H63B H 0.740633 0.904234 0.637668 0.052 Uiso 1 1 calc R U . . .
H63C H 0.673309 0.864705 0.596897 0.052 Uiso 1 1 calc R U . . .
C64 C 0.8265(4) 1.0102(4) 0.58863(19) 0.0395(12) Uani 1 1 d . . . . .
H64A H 0.859441 1.026813 0.564427 0.059 Uiso 1 1 calc R U . . .
H64B H 0.864183 0.992390 0.616879 0.059 Uiso 1 1 calc R U . . .
H64C H 0.792934 1.058639 0.596061 0.059 Uiso 1 1 calc R U . . .
C65 C 1.4389(3) 0.7946(4) 0.3887(2) 0.0496(15) Uani 1 1 d . . . . .
C66 C 1.3937(5) 0.8375(6) 0.3434(3) 0.076(2) Uani 1 1 d . . . . .
H66A H 1.368259 0.793703 0.321602 0.113 Uiso 1 1 calc R U . . .
H66B H 1.434185 0.870221 0.328802 0.113 Uiso 1 1 calc R U . . .
H66C H 1.350241 0.875769 0.351250 0.113 Uiso 1 1 calc R U . . .
C67 C 1.5101(6) 0.7360(8) 0.3767(5) 0.115(4) Uani 1 1 d . . . . .
H67A H 1.544487 0.716698 0.405767 0.173 Uiso 1 1 calc R U . . .
H67B H 1.544962 0.767976 0.357980 0.173 Uiso 1 1 calc R U . . .
H67C H 1.485796 0.686651 0.358854 0.173 Uiso 1 1 calc R U . . .
C68 C 1.4762(5) 0.8696(6) 0.4214(4) 0.087(3) Uani 1 1 d . . . . .
H68A H 1.430601 0.904073 0.430077 0.130 Uiso 1 1 calc R U . . .
H68B H 1.511610 0.905265 0.404845 0.130 Uiso 1 1 calc R U . . .
H68C H 1.509653 0.846333 0.449811 0.130 Uiso 1 1 calc R U . . .
C69 C 0.4224(4) 0.8299(5) 0.5550(3) 0.0585(17) Uani 1 1 d . . . . .
H69 H 0.414265 0.811187 0.521555 0.070 Uiso 1 1 calc R U . . .
C70 C 0.3455(6) 0.4423(5) 0.4257(2) 0.080(3) Uani 1 1 d . . . . .
H70 H 0.308689 0.492228 0.429150 0.096 Uiso 1 1 calc R U . . .
C71 C 0.2337(4) 0.2493(3) 0.25608(19) 0.0405(12) Uani 1 1 d . . . . .
H71 H 0.214050 0.189333 0.250301 0.049 Uiso 1 1 calc R U . . .

loop_
_atom_site_aniso_label
_atom_site_aniso_U_11
_atom_site_aniso_U_22
_atom_site_aniso_U_33
_atom_site_aniso_U_23
_atom_site_aniso_U_13
_atom_site_aniso_U_12
Cl1 0.0623(10) 0.0764(12) 0.0619(10) 0.0219(9) -0.0045(8) -0.0184(9)
Cl2 0.1368(18) 0.0698(12) 0.0352(8) 0.0112(7) 0.0122(9) -0.0288(12)
Cl3 0.1146(17) 0.0790(13) 0.0602(11) 0.0090(9) 0.0198(11) 0.0573(12)
Cl4 0.0564(9) 0.0847(12) 0.0519(9) 0.0045(8) 0.0026(7) 0.0091(9)
Cl5 0.0832(13) 0.0935(14) 0.0592(10) 0.0264(10) 0.0227(9) 0.0154(11)
Cl6 0.0536(10) 0.0843(13) 0.0835(13) -0.0084(10) 0.0249(9) -0.0058(9)
Cl7 0.0669(12) 0.0969(16) 0.1212(19) 0.0419(14) -0.0046(12) -0.0271(11)
Cl8 0.0762(13) 0.147(2) 0.0618(11) -0.0212(13) 0.0158(10) -0.0370(14)
Cl9 0.0923(14) 0.0769(13) 0.0769(13) -0.0021(10) -0.0056(11) 0.0317(11)
N1 0.0193(16) 0.0233(17) 0.0114(15) -0.0006(13) 0.0021(13) 0.0045(14)
N2 0.0262(18) 0.0146(16) 0.0126(15) 0.0018(12) 0.0008(13) 0.0043(13)
N3 0.0207(16) 0.0116(15) 0.0117(15) -0.0024(12) 0.0026(12) 0.0006(12)
N4 0.0243(17) 0.0124(15) 0.0129(15) 0.0010(12) 0.0045(13) 0.0003(13)
O1 0.0268(16) 0.0260(16) 0.0204(14) 0.0049(12) 0.0016(12) 0.0058(12)
O2 0.0348(16) 0.0147(14) 0.0169(14) -0.0009(11) 0.0101(12) -0.0030(12)
O3 0.078(3) 0.047(2) 0.0179(16) 0.0093(15) 0.0055(17) 0.032(2)
O4 0.050(2) 0.0334(18) 0.0236(17) 0.0025(14) -0.0119(15) -0.0007(16)
C1 0.025(2) 0.023(2) 0.0153(19) 0.0048(16) 0.0043(16) 0.0091(17)
C2 0.025(2) 0.032(2) 0.020(2) 0.0028(18) 0.0054(17) 0.0082(18)
C3 0.029(2) 0.039(3) 0.0147(19) 0.0003(18) 0.0074(17) 0.009(2)
C4 0.033(2) 0.023(2) 0.0116(18) 0.0035(16) 0.0025(16) 0.0073(18)
C5 0.032(2) 0.021(2) 0.0103(18) 0.0012(15) 0.0022(16) 0.0086(17)
C6 0.034(2) 0.0151(19) 0.0104(18) 0.0013(15) -0.0010(16) 0.0065(17)
C7 0.035(2) 0.0158(19) 0.0107(18) -0.0015(15) -0.0007(16) 0.0075(17)
C8 0.030(2) 0.018(2) 0.0162(19) -0.0011(16) -0.0058(16) 0.0038(17)
C9 0.030(2) 0.0150(19) 0.0110(18) 0.0021(15) -0.0045(16) 0.0022(16)
C10 0.026(2) 0.0161(19) 0.0167(19) 0.0005(15) -0.0021(16) 0.0032(16)
C11 0.022(2) 0.0133(18) 0.0160(18) 0.0026(15) 0.0000(15) 0.0041(15)
C12 0.021(2) 0.020(2) 0.023(2) -0.0007(16) 0.0026(16) 0.0032(16)
C13 0.021(2) 0.018(2) 0.019(2) -0.0005(16) 0.0049(16) 0.0030(16)
C14 0.024(2) 0.0138(18) 0.0128(18) -0.0008(14) 0.0053(15) 0.0008(15)
C15 0.027(2) 0.0116(18) 0.0106(17) 0.0016(14) 0.0052(15) -0.0021(15)
C16 0.024(2) 0.0101(17) 0.0127(18) 0.0018(14) 0.0035(15) -0.0010(15)
C17 0.027(2) 0.0133(18) 0.0098(17) -0.0011(14) 0.0001(15) -0.0007(15)
C18 0.023(2) 0.0174(19) 0.0118(18) 0.0003(15) -0.0012(15) 0.0012(16)
C19 0.024(2) 0.0134(18) 0.0146(19) 0.0002(15) 0.0005(15) 0.0023(15)
C20 0.023(2) 0.0177(19) 0.0147(18) 0.0035(15) 0.0015(15) 0.0050(16)
C21 0.022(2) 0.026(2) 0.0124(18) -0.0005(16) 0.0058(15) 0.0038(17)
C22 0.021(2) 0.028(2) 0.0165(19) 0.0036(16) 0.0068(16) 0.0046(17)
C23 0.025(2) 0.023(2) 0.033(2) 0.0057(18) 0.0077(18) 0.0022(18)
C24 0.022(2) 0.031(2) 0.035(3) -0.001(2) 0.0042(19) -0.0046(18)
C25 0.019(2) 0.035(2) 0.026(2) 0.0082(19) 0.0038(17) 0.0022(18)
C26 0.023(2) 0.025(2) 0.025(2) 0.0057(17) 0.0051(17) 0.0059(17)
C27 0.025(2) 0.024(2) 0.023(2) 0.0070(17) 0.0047(17) 0.0050(17)
C28 0.030(2) 0.020(2) 0.023(2) 0.0062(17) 0.0040(18) 0.0028(18)
C29 0.033(2) 0.021(2) 0.025(2) 0.0027(17) 0.0077(18) -0.0028(18)
C30 0.039(3) 0.016(2) 0.027(2) -0.0020(17) 0.0134(19) -0.0065(18)
C31 0.024(2) 0.0154(19) 0.0189(19) 0.0015(15) 0.0069(16) 0.0011(16)
C32 0.033(2) 0.0116(18) 0.021(2) -0.0048(15) 0.0065(17) -0.0057(16)
C33 0.031(2) 0.021(2) 0.0159(19) -0.0059(16) 0.0071(16) -0.0010(17)
C34 0.022(2) 0.0171(19) 0.0143(18) -0.0024(15) 0.0018(15) 0.0017(16)
C35 0.024(2) 0.0133(18) 0.0163(19) -0.0026(15) 0.0045(16) -0.0038(15)
C36 0.0191(19) 0.0172(19) 0.0157(19) -0.0039(15) 0.0037(15) -0.0022(15)
C37 0.031(2) 0.030(2) 0.0133(19) -0.0010(17) 0.0034(17) 0.0014(19)
C38 0.024(2) 0.027(2) 0.0147(19) -0.0018(16) 0.0015(16) -0.0002(17)
C39 0.029(2) 0.032(2) 0.016(2) -0.0048(17) 0.0067(17) -0.0004(19)
C40 0.041(3) 0.053(3) 0.011(2) -0.005(2) 0.0055(18) 0.000(2)
C41 0.048(3) 0.052(3) 0.014(2) 0.002(2) 0.002(2) 0.015(3)
C42 0.043(3) 0.046(3) 0.018(2) 0.003(2) 0.006(2) 0.014(2)
C43 0.089(5) 0.037(3) 0.025(3) 0.007(2) 0.003(3) 0.016(3)
C44 0.062(4) 0.061(4) 0.027(3) 0.014(3) -0.008(3) 0.006(3)
C45 0.056(3) 0.035(3) 0.034(3) 0.009(2) -0.008(2) 0.009(2)
C46 0.047(3) 0.034(3) 0.022(2) 0.004(2) -0.011(2) 0.008(2)
C47 0.035(3) 0.026(2) 0.031(2) -0.0022(19) -0.006(2) 0.004(2)
C48 0.041(3) 0.044(3) 0.043(3) 0.003(2) -0.020(2) 0.007(2)
C49 0.027(3) 0.046(3) 0.060(4) -0.006(3) -0.009(2) 0.002(2)
C50 0.027(2) 0.035(3) 0.050(3) -0.007(2) 0.002(2) 0.009(2)
C51 0.028(2) 0.029(2) 0.030(2) -0.0049(19) 0.0020(19) 0.0088(19)
C52 0.029(2) 0.022(2) 0.024(2) -0.0091(17) -0.0035(18) 0.0080(18)
C53 0.020(2) 0.051(3) 0.064(4) 0.026(3) -0.009(2) -0.002(2)
C54 0.027(6) 0.052(9) 0.075(11) 0.017(7) 0.012(7) 0.007(6)
C55 0.030(5) 0.051(7) 0.068(8) 0.017(6) -0.007(5) 0.012(5)
C56 0.033(5) 0.062(7) 0.036(5) 0.006(5) -0.005(4) 0.005(5)
C54' 0.018(6) 0.049(11) 0.077(13) 0.013(8) -0.013(7) 0.000(7)
C55' 0.052(8) 0.068(10) 0.028(6) 0.019(7) 0.000(5) 0.027(7)
C56' 0.028(6) 0.044(7) 0.036(6) 0.005(5) -0.005(4) 0.013(5)
C57 0.029(2) 0.019(2) 0.0149(19) -0.0038(15) 0.0059(17) -0.0055(17)
C58 0.036(3) 0.033(2) 0.015(2) -0.0013(18) 0.0053(18) -0.008(2)
C59 0.033(2) 0.034(3) 0.024(2) 0.0001(19) 0.0126(19) -0.003(2)
C60 0.041(3) 0.028(2) 0.020(2) -0.0041(18) 0.0142(19) -0.012(2)
C61 0.037(3) 0.036(3) 0.017(2) -0.0045(18) 0.0108(19) 0.005(2)
C62 0.058(4) 0.060(4) 0.028(3) -0.003(2) 0.009(2) 0.033(3)
C63 0.032(2) 0.046(3) 0.030(2) -0.010(2) 0.013(2) -0.003(2)
C64 0.050(3) 0.037(3) 0.037(3) -0.005(2) 0.022(2) -0.003(2)
C65 0.026(3) 0.053(4) 0.071(4) 0.000(3) 0.014(3) 0.005(2)
C66 0.051(4) 0.081(5) 0.100(6) 0.028(5) 0.030(4) 0.005(4)
C67 0.067(6) 0.133(9) 0.159(11) 0.041(8) 0.061(6) 0.045(6)
C68 0.059(5) 0.089(6) 0.113(7) 0.010(5) 0.013(5) -0.025(4)
C69 0.053(4) 0.071(5) 0.052(4) 0.000(3) 0.012(3) 0.003(3)
C70 0.127(7) 0.081(5) 0.030(3) 0.002(3) 0.009(4) 0.065(5)
C71 0.063(4) 0.024(2) 0.033(3) 0.001(2) 0.006(2) -0.005(2)

loop_
_atom_type_symbol
_atom_type_description
_atom_type_scat_dispersion_real
_atom_type_scat_dispersion_imag
_atom_type_scat_source
C C 0.0181 0.0091 'International Tables Vol C Tables 4.2.6.8 and 6.1.1.4'
H H 0.0000 0.0000 'International Tables Vol C Tables 4.2.6.8 and 6.1.1.4'
N N 0.0311 0.0180 'International Tables Vol C Tables 4.2.6.8 and 6.1.1.4'
O O 0.0492 0.0322 'International Tables Vol C Tables 4.2.6.8 and 6.1.1.4'
Cl Cl 0.3639 0.7018 'International Tables Vol C Tables 4.2.6.8 and 6.1.1.4'

loop_
_geom_angle_atom_site_label_1
_geom_angle_atom_site_label_2
_geom_angle_atom_site_label_3
_geom_angle
C4 N1 C1 110.5(3)
C6 N2 C9 105.2(3)
C11 N3 C14 110.5(3)
C16 N4 C19 104.9(3)
C22 O1 C27 117.7(3)
C31 O2 C30 117.9(3)
C42 O3 C43 122.2(4)
C47 O4 C46 118.3(4)
N1 C1 C20 125.4(4)
N1 C1 C2 106.3(4)
C20 C1 C2 128.3(4)
C3 C2 C1 108.5(4)
C2 C3 C4 108.2(4)
N1 C4 C5 125.5(4)
N1 C4 C3 106.6(4)
C5 C4 C3 127.9(4)
C4 C5 C6 124.9(4)
C4 C5 C37 118.7(4)
C6 C5 C37 116.4(4)
N2 C6 C5 126.0(4)
N2 C6 C7 110.8(4)
C5 C6 C7 123.1(4)
C8 C7 C6 106.6(4)
C7 C8 C9 106.2(4)
N2 C9 C10 125.9(4)
N2 C9 C8 111.0(4)
C10 C9 C8 122.9(4)
C11 C10 C9 124.8(4)
C11 C10 C52 117.0(4)
C9 C10 C52 118.1(4)
N3 C11 C10 125.8(4)
N3 C11 C12 106.5(3)
C10 C11 C12 127.6(4)
C13 C12 C11 108.4(4)
C12 C13 C14 108.1(4)
N3 C14 C15 125.6(4)
N3 C14 C13 106.4(3)
C15 C14 C13 128.0(4)
C14 C15 C16 124.5(3)
C14 C15 C36 117.9(3)
C16 C15 C36 117.4(3)
N4 C16 C15 125.6(3)
N4 C16 C17 110.8(3)
C15 C16 C17 123.3(3)
C18 C17 C16 106.9(3)
C17 C18 C19 106.1(4)
N4 C19 C20 125.7(4)
N4 C19 C18 110.9(3)
C20 C19 C18 123.3(4)
C1 C20 C19 125.2(4)
C1 C20 C21 119.8(4)
C19 C20 C21 114.7(3)
C22 C21 C26 119.0(4)
C22 C21 C20 119.1(4)
C26 C21 C20 121.4(4)
O1 C22 C21 117.6(4)
O1 C22 C23 122.6(4)
C21 C22 C23 119.8(4)
C24 C23 C22 120.0(4)
C23 C24 C25 121.6(4)
C26 C25 C24 117.6(4)
C26 C25 C53 121.4(4)
C24 C25 C53 120.9(4)
C25 C26 C21 122.1(4)
O1 C27 C28 111.4(3)
C27 C28 C29 113.6(3)
C30 C29 C28 113.3(4)
O2 C30 C29 108.2(3)
O2 C31 C32 124.4(4)
O2 C31 C36 116.2(3)
C32 C31 C36 119.4(4)
C33 C32 C31 120.3(4)
C32 C33 C34 122.0(4)
C35 C34 C33 116.8(4)
C35 C34 C57 123.3(4)
C33 C34 C57 119.9(3)
C34 C35 C36 122.5(4)
C31 C36 C35 119.0(4)
C31 C36 C15 119.5(3)
C35 C36 C15 121.5(3)
C38 C37 C42 120.2(4)
C38 C37 C5 122.1(4)
C42 C37 C5 117.6(4)
C37 C38 C39 122.3(4)
C38 C39 C40 116.1(4)
C38 C39 C61 123.1(4)
C40 C39 C61 120.9(4)
C41 C40 C39 122.3(4)
C40 C41 C42 120.9(4)
O3 C42 C41 127.2(4)
O3 C42 C37 114.8(4)
C41 C42 C37 117.8(5)
O3 C43 C44 109.2(5)
C43 C44 C45 112.6(5)
C46 C45 C44 113.0(5)
O4 C46 C45 106.9(4)
O4 C47 C48 123.6(5)
O4 C47 C52 117.3(4)
C48 C47 C52 118.9(5)
C47 C48 C49 120.1(5)
C50 C49 C48 122.1(5)
C49 C50 C51 116.8(5)
C49 C50 C65 120.6(5)
C51 C50 C65 122.6(5)
C52 C51 C50 122.3(5)
C51 C52 C47 119.7(4)
C51 C52 C10 121.9(4)
C47 C52 C10 118.4(4)
C54 C53 C55 116.1(9)
C55' C53 C54' 120.6(11)
C55' C53 C25 113.8(7)
C54 C53 C25 112.5(8)
C55 C53 C25 114.5(6)
C54' C53 C25 112.3(8)
C54 C53 C56 106.5(9)
C55 C53 C56 101.5(8)
C25 C53 C56 103.8(5)
C55' C53 C56' 105.2(9)
C54' C53 C56' 97.0(10)
C25 C53 C56' 104.8(5)
C60 C57 C34 112.5(3)
C60 C57 C58 107.7(4)
C34 C57 C58 110.1(3)
C60 C57 C59 108.8(4)
C34 C57 C59 108.8(3)
C58 C57 C59 108.9(4)
C39 C61 C62 112.5(4)
C39 C61 C64 109.9(4)
C62 C61 C64 108.1(5)
C39 C61 C63 109.3(4)
C62 C61 C63 108.0(4)
C64 C61 C63 109.0(4)
C66 C65 C67 109.7(7)
C66 C65 C50 113.1(5)
C67 C65 C50 109.7(6)
C66 C65 C68 105.5(7)
C67 C65 C68 110.4(7)
C50 C65 C68 108.4(6)
Cl6 C69 Cl7 109.8(4)
Cl6 C69 Cl9 111.2(4)
Cl7 C69 Cl9 110.5(4)
Cl8 C70 Cl4 113.1(4)
Cl8 C70 Cl5 112.8(4)
Cl4 C70 Cl5 105.9(5)
Cl3 C71 Cl2 111.0(3)
Cl3 C71 Cl1 111.7(3)
Cl2 C71 Cl1 111.0(3)

loop_
_geom_bond_atom_site_label_1
_geom_bond_atom_site_label_2
_geom_bond_distance
Cl1 C71 1.751(6)
Cl2 C71 1.746(5)
Cl3 C71 1.744(6)
Cl4 C70 1.791(7)
Cl5 C70 1.817(9)
Cl6 C69 1.738(7)
Cl7 C69 1.743(8)
Cl8 C70 1.657(11)
Cl9 C69 1.751(7)
N1 C4 1.370(5)
N1 C1 1.375(6)
N2 C6 1.357(5)
N2 C9 1.366(6)
N3 C11 1.369(5)
N3 C14 1.375(5)
N4 C16 1.364(5)
N4 C19 1.369(5)
O1 C22 1.379(5)
O1 C27 1.437(5)
O2 C31 1.369(5)
O2 C30 1.435(5)
O3 C42 1.377(6)
O3 C43 1.449(6)
O4 C47 1.368(6)
O4 C46 1.448(6)
C1 C20 1.393(6)
C1 C2 1.425(6)
C2 C3 1.358(7)
C3 C4 1.426(6)
C4 C5 1.398(6)
C5 C6 1.409(6)
C5 C37 1.503(6)
C6 C7 1.460(6)
C7 C8 1.339(6)
C8 C9 1.453(6)
C9 C10 1.405(6)
C10 C11 1.397(6)
C10 C52 1.504(6)
C11 C12 1.426(6)
C12 C13 1.360(6)
C13 C14 1.429(6)
C14 C15 1.391(6)
C15 C16 1.414(6)
C15 C36 1.492(5)
C16 C17 1.449(5)
C17 C18 1.342(6)
C18 C19 1.455(5)
C19 C20 1.406(6)
C20 C21 1.498(6)
C21 C22 1.390(6)
C21 C26 1.399(6)
C22 C23 1.393(6)
C23 C24 1.381(7)
C24 C25 1.395(7)
C25 C26 1.385(6)
C25 C53 1.533(6)
C27 C28 1.520(6)
C28 C29 1.524(6)
C29 C30 1.510(6)
C31 C32 1.389(6)
C31 C36 1.397(6)
C32 C33 1.384(6)
C33 C34 1.396(6)
C34 C35 1.391(5)
C34 C57 1.529(6)
C35 C36 1.399(6)
C37 C38 1.378(6)
C37 C42 1.417(6)
C38 C39 1.398(6)
C39 C40 1.406(7)
C39 C61 1.527(6)
C40 C41 1.380(8)
C41 C42 1.383(7)
C43 C44 1.486(10)
C44 C45 1.538(8)
C45 C46 1.520(8)
C47 C48 1.388(7)
C47 C52 1.393(7)
C48 C49 1.391(9)
C49 C50 1.378(8)
C50 C51 1.397(7)
C50 C65 1.538(8)
C51 C52 1.383(7)
C53 C55' 1.394(14)
C53 C54 1.431(15)
C53 C55 1.472(13)
C53 C54' 1.532(17)
C53 C56 1.715(13)
C53 C56' 1.737(14)
C57 C60 1.521(6)
C57 C58 1.534(6)
C57 C59 1.546(6)
C61 C62 1.528(7)
C61 C64 1.540(7)
C61 C63 1.545(6)
C65 C66 1.519(10)
C65 C67 1.526(10)
C65 C68 1.540(11)
